data_4302169
loop_
_publ_author_name
'Zi-Lu Chen'
'Chun-Fang Jiang'
'Wei-Hong Yan'
'Fu-Pei Liang'
'Stuart R. Batten'

_publ_contact_author_address
;
School of Chemistry and Chemical Engineering
Guangxi Normal University
Guilin 541004
China
;
_publ_contact_author_email fliangoffice@yahoo.com
_publ_contact_author_name 'Liang, Fu-Pei'
_publ_section_title
;
Three-Dimensional Metal Azide Coordination Polymers with Amino Carboxylate
Coligands: Synthesis, Structure, and Magnetic Properties
;
_journal_name_full 'Inorganic Chemistry'
_journal_page_first 4674
_journal_page_last 4684
_journal_paper_doi 10.1021/ic802026n
_journal_volume 48
_journal_year 2009
_chemical_formula_moiety 'C7 H7 Cd N5 O2'
_chemical_formula_sum 'C7 H7 Cd N5 O2'
_chemical_formula_weight 305.58
_chemical_name_systematic
; 
 ? 
;
_space_group_IT_number 14
_symmetry_cell_setting monoclinic
_symmetry_space_group_name_Hall '-P 2ybc'
_symmetry_space_group_name_H-M 'P 1 21/c 1'
_atom_sites_solution_hydrogens geom
_atom_sites_solution_primary direct
_atom_sites_solution_secondary difmap
_audit_creation_method SHELXL-97
_cell_angle_alpha 90.00
_cell_angle_beta 112.921(2)
_cell_angle_gamma 90.00
_cell_formula_units_Z 4
_cell_length_a 8.3972(13)
_cell_length_b 16.135(2)
_cell_length_c 7.0043(11)
_cell_measurement_reflns_used 2671
_cell_measurement_temperature 294(2)
_cell_measurement_theta_max 26.36
_cell_measurement_theta_min 2.63
_cell_volume 874.1(2)
_computing_cell_refinement 'Bruker SMART'
_computing_data_collection 'Bruker SMART'
_computing_data_reduction 'Bruker SAINT'
_computing_molecular_graphics 'Bruker SHELXTL'
_computing_publication_material 'Bruker SHELXTL'
_computing_structure_refinement 'SHELXL-97 (Sheldrick, 1997)'
_computing_structure_solution 'SHELXS-97 (Sheldrick, 1990)'
_diffrn_ambient_temperature 294(2)
_diffrn_measured_fraction_theta_full 0.996
_diffrn_measured_fraction_theta_max 0.996
_diffrn_measurement_device_type 'CCD area detector'
_diffrn_measurement_method 'phi and omega scans'
_diffrn_radiation_monochromator graphite
_diffrn_radiation_source 'fine-focus sealed tube'
_diffrn_radiation_type MoK\a
_diffrn_radiation_wavelength 0.71073
_diffrn_reflns_av_R_equivalents 0.0260
_diffrn_reflns_av_sigmaI/netI 0.0308
_diffrn_reflns_limit_h_max 10
_diffrn_reflns_limit_h_min -10
_diffrn_reflns_limit_k_max 15
_diffrn_reflns_limit_k_min -20
_diffrn_reflns_limit_l_max 8
_diffrn_reflns_limit_l_min -8
_diffrn_reflns_number 4888
_diffrn_reflns_theta_full 26.43
_diffrn_reflns_theta_max 26.43
_diffrn_reflns_theta_min 2.52
_exptl_absorpt_coefficient_mu 2.484
_exptl_absorpt_correction_T_max 1.000000
_exptl_absorpt_correction_T_min 0.625373
_exptl_absorpt_correction_type multi-scan
_exptl_absorpt_process_details SADABS
_exptl_crystal_colour brown
_exptl_crystal_density_diffrn 2.322
_exptl_crystal_density_method 'not measured'
_exptl_crystal_description block
_exptl_crystal_F_000 592
_exptl_crystal_size_max 0.26
_exptl_crystal_size_mid 0.22
_exptl_crystal_size_min 0.18
_refine_diff_density_max 0.652
_refine_diff_density_min -0.586
_refine_diff_density_rms 0.100
_refine_ls_extinction_method none
_refine_ls_goodness_of_fit_ref 1.051
_refine_ls_hydrogen_treatment mixed
_refine_ls_matrix_type full
_refine_ls_number_parameters 152
_refine_ls_number_reflns 1795
_refine_ls_number_restraints 6
_refine_ls_restrained_S_all 1.049
_refine_ls_R_factor_all 0.0314
_refine_ls_R_factor_gt 0.0232
_refine_ls_shift/su_max 0.001
_refine_ls_shift/su_mean 0.000
_refine_ls_structure_factor_coef Fsqd
_refine_ls_weighting_details 'calc w=1/[\s^2^(Fo^2^)+(0.0245P)^2^+0.7467P] where P=(Fo^2^+2Fc^2^)/3'
_refine_ls_weighting_scheme calc
_refine_ls_wR_factor_gt 0.0525
_refine_ls_wR_factor_ref 0.0556
_reflns_number_gt 1528
_reflns_number_total 1795
_reflns_threshold_expression >2sigma(I)
_cod_data_source_file ic802026n_si_001_2.cif
_cod_data_source_block complex-2
_cod_depositor_comments
;
The following automatic conversions were performed:
'_symmetry_cell_setting' value 'Monoclinic' changed to 'monoclinic'
according to '/home/saulius/struct/CIF-dictionaries/cif_core.dic'
dictionary named 'cif_core.dic' version 2.4.1 from
2010-06-29.

'_exptl_absorpt_correction_type' value 'MULTI-SCAN' changed
to 'multi-scan' according to
'/home/saulius/struct/CIF-dictionaries/cif_core.dic' dictionary named
'cif_core.dic' version 2.4.1 from 2010-06-29.

Automatic conversion script
Id: cif_fix_enum 1527 2010-12-29 10:47:43Z saulius 
;
_cod_original_sg_symbol_H-M 'P 21/c'
_cod_database_code 4302169

loop_
_symmetry_equiv_pos_as_xyz
'x, y, z'
'-x, y+1/2, -z+1/2'
'-x, -y, -z'
'x, -y-1/2, z-1/2'

loop_
_atom_site_label
_atom_site_type_symbol
_atom_site_fract_x
_atom_site_fract_y
_atom_site_fract_z
_atom_site_U_iso_or_equiv
_atom_site_adp_type
_atom_site_occupancy
_atom_site_symmetry_multiplicity
_atom_site_calc_flag
_atom_site_refinement_flags
_atom_site_disorder_assembly
_atom_site_disorder_group
Cd1 Cd -0.34441(3) 0.695997(14) 0.39496(4) 0.01907(9) Uani 1 1 d . . .
O1 O -0.1062(3) 0.78032(14) 0.4759(4) 0.0270(5) Uani 1 1 d . . .
O2 O -0.2514(3) 0.84996(16) 0.6273(4) 0.0286(6) Uani 1 1 d . . .
N1 N 0.1155(3) 1.11465(17) 0.8762(4) 0.0194(6) Uani 1 1 d D . .
N2 N 0.4778(3) 0.91730(18) 0.7035(4) 0.0209(6) Uani 1 1 d D . .
N3 N -0.5076(3) 0.71510(15) 0.6118(4) 0.0179(6) Uani 1 1 d . . .
N4 N -0.5899(4) 0.6680(2) 0.6596(5) 0.0323(7) Uani 1 1 d . . .
N5 N -0.6772(5) 0.6209(2) 0.7056(6) 0.0491(10) Uani 1 1 d . . .
C1 C -0.1189(4) 0.8385(2) 0.5893(5) 0.0191(7) Uani 1 1 d . . .
C2 C 0.0281(4) 0.89882(19) 0.6712(4) 0.0164(6) Uani 1 1 d . . .
C3 C 0.0058(4) 0.9749(2) 0.7495(4) 0.0174(6) Uani 1 1 d . . .
H3 H -0.0978 0.9870 0.7626 0.021 Uiso 1 1 calc R . .
C4 C 0.1371(4) 1.03264(19) 0.8079(5) 0.0175(6) Uani 1 1 d . . .
C5 C 0.2935(4) 1.0137(2) 0.7916(5) 0.0189(7) Uani 1 1 d . . .
H5 H 0.3825 1.0524 0.8322 0.023 Uiso 1 1 calc R . .
C6 C 0.3167(4) 0.9377(2) 0.7156(4) 0.0167(6) Uani 1 1 d . . .
C7 C 0.1840(4) 0.87940(19) 0.6541(5) 0.0174(6) Uani 1 1 d . . .
H7 H 0.1990 0.8282 0.6024 0.021 Uiso 1 1 calc R . .
H1A H 0.030(3) 1.1159(19) 0.924(4) 0.022(9) Uiso 1 1 d D . .
H1B H 0.102(4) 1.1541(16) 0.781(4) 0.028(10) Uiso 1 1 d D . .
H2A H 0.542(3) 0.9637(12) 0.732(4) 0.017(9) Uiso 1 1 d D . .
H2B H 0.459(4) 0.8967(19) 0.577(3) 0.036(11) Uiso 1 1 d D . .

loop_
_atom_site_aniso_label
_atom_site_aniso_U_11
_atom_site_aniso_U_22
_atom_site_aniso_U_33
_atom_site_aniso_U_23
_atom_site_aniso_U_13
_atom_site_aniso_U_12
Cd1 0.01605(13) 0.01687(14) 0.02333(14) 0.00231(10) 0.00663(9) -0.00119(9)
O1 0.0273(13) 0.0174(12) 0.0346(14) -0.0058(10) 0.0102(11) -0.0085(10)
O2 0.0179(12) 0.0361(15) 0.0343(13) 0.0031(11) 0.0128(10) -0.0044(10)
N1 0.0203(14) 0.0148(14) 0.0241(14) -0.0026(11) 0.0096(12) 0.0012(11)
N2 0.0165(13) 0.0211(15) 0.0272(15) -0.0020(12) 0.0108(12) -0.0003(12)
N3 0.0283(14) 0.0102(13) 0.0223(14) -0.0043(10) 0.0178(12) -0.0029(11)
N4 0.0288(16) 0.0359(19) 0.0276(16) -0.0096(14) 0.0060(14) 0.0026(15)
N5 0.046(2) 0.056(3) 0.051(2) -0.0085(19) 0.0245(18) -0.0230(19)
C1 0.0171(16) 0.0181(17) 0.0192(15) 0.0058(13) 0.0037(13) -0.0020(13)
C2 0.0161(14) 0.0144(16) 0.0165(14) 0.0026(12) 0.0038(12) -0.0004(12)
C3 0.0145(14) 0.0201(17) 0.0181(15) 0.0013(12) 0.0069(13) 0.0018(12)
C4 0.0201(15) 0.0154(16) 0.0158(14) 0.0009(12) 0.0057(12) 0.0023(12)
C5 0.0135(14) 0.0185(16) 0.0212(16) 0.0003(13) 0.0031(13) -0.0014(12)
C6 0.0133(14) 0.0201(17) 0.0151(14) 0.0025(12) 0.0038(12) 0.0027(12)
C7 0.0179(15) 0.0142(16) 0.0200(15) 0.0004(12) 0.0072(12) 0.0026(12)

loop_
_atom_type_symbol
_atom_type_description
_atom_type_scat_dispersion_real
_atom_type_scat_dispersion_imag
_atom_type_scat_source
C C 0.0033 0.0016 'International Tables Vol C Tables 4.2.6.8 and 6.1.1.4'
H H 0.0000 0.0000 'International Tables Vol C Tables 4.2.6.8 and 6.1.1.4'
N N 0.0061 0.0033 'International Tables Vol C Tables 4.2.6.8 and 6.1.1.4'
O O 0.0106 0.0060 'International Tables Vol C Tables 4.2.6.8 and 6.1.1.4'
Cd Cd -0.8075 1.2024 'International Tables Vol C Tables 4.2.6.8 and 6.1.1.4'

loop_
_geom_angle_atom_site_label_1
_geom_angle_atom_site_label_2
_geom_angle_atom_site_label_3
_geom_angle
_geom_angle_site_symmetry_1
_geom_angle_site_symmetry_3
_geom_angle_publ_flag
O1 Cd1 N1 76.23(9) . 2_546 ?
O1 Cd1 N3 90.69(9) . 4_575 ?
N1 Cd1 N3 160.88(9) 2_546 4_575 ?
O1 Cd1 N2 151.24(9) . 4_475 ?
N1 Cd1 N2 96.90(9) 2_546 4_475 ?
N3 Cd1 N2 87.87(9) 4_575 4_475 ?
O1 Cd1 O2 81.93(8) . 4_575 ?
N1 Cd1 O2 86.13(9) 2_546 4_575 ?
N3 Cd1 O2 78.16(9) 4_575 4_575 ?
N2 Cd1 O2 69.66(9) 4_475 4_575 ?
O1 Cd1 N3 114.78(9) . . ?
N1 Cd1 N3 98.87(9) 2_546 . ?
N3 Cd1 N3 99.28(9) 4_575 . ?
N2 Cd1 N3 93.78(9) 4_475 . ?
O2 Cd1 N3 163.23(9) 4_575 . ?
C1 O1 Cd1 108.5(2) . . ?
C1 O2 Cd1 134.6(2) . 4_576 ?
C4 N1 Cd1 124.08(19) . 2_556 ?
C4 N1 H1A 111(2) . . ?
Cd1 N1 H1A 107(2) 2_556 . ?
C4 N1 H1B 113(2) . . ?
Cd1 N1 H1B 87(2) 2_556 . ?
H1A N1 H1B 111.9(16) . . ?
C6 N2 Cd1 122.57(19) . 4_676 ?
C6 N2 H2A 107(2) . . ?
Cd1 N2 H2A 109(2) 4_676 . ?
C6 N2 H2B 110(2) . . ?
Cd1 N2 H2B 96(2) 4_676 . ?
H2A N2 H2B 112.4(16) . . ?
N4 N3 Cd1 111.4(2) . 4_576 ?
N4 N3 Cd1 129.9(2) . . ?
Cd1 N3 Cd1 108.24(10) 4_576 . ?
N3 N4 N5 178.5(4) . . ?
O2 C1 O1 122.9(3) . . ?
O2 C1 C2 119.3(3) . . ?
O1 C1 C2 117.7(3) . . ?
C3 C2 C7 120.5(3) . . ?
C3 C2 C1 120.5(3) . . ?
C7 C2 C1 118.8(3) . . ?
C4 C3 C2 120.0(3) . . ?
C4 C3 H3 120.0 . . ?
C2 C3 H3 120.0 . . ?
C3 C4 C5 119.8(3) . . ?
C3 C4 N1 122.0(3) . . ?
C5 C4 N1 118.2(3) . . ?
C6 C5 C4 120.3(3) . . ?
C6 C5 H5 119.8 . . ?
C4 C5 H5 119.8 . . ?
C5 C6 C7 120.2(3) . . ?
C5 C6 N2 120.5(3) . . ?
C7 C6 N2 119.3(3) . . ?
C6 C7 C2 119.1(3) . . ?
C6 C7 H7 120.5 . . ?
C2 C7 H7 120.5 . . ?

loop_
_geom_bond_atom_site_label_1
_geom_bond_atom_site_label_2
_geom_bond_distance
_geom_bond_site_symmetry_2
_geom_bond_publ_flag
Cd1 O1 2.300(2) . ?
Cd1 N1 2.364(3) 2_546 ?
Cd1 N3 2.399(3) 4_575 ?
Cd1 N2 2.410(3) 4_475 ?
Cd1 O2 2.412(2) 4_575 ?
Cd1 N3 2.429(3) . ?
O1 C1 1.261(4) . ?
O2 C1 1.254(4) . ?
O2 Cd1 2.412(2) 4_576 ?
N1 C4 1.442(4) . ?
N1 Cd1 2.364(3) 2_556 ?
N1 H1A 0.90(3) . ?
N1 H1B 0.90(3) . ?
N2 C6 1.426(4) . ?
N2 Cd1 2.410(3) 4_676 ?
N2 H2A 0.898(10) . ?
N2 H2B 0.901(10) . ?
N3 N4 1.160(4) . ?
N3 Cd1 2.399(3) 4_576 ?
N4 N5 1.184(5) . ?
C1 C2 1.499(4) . ?
C2 C3 1.386(4) . ?
C2 C7 1.396(4) . ?
C3 C4 1.379(4) . ?
C3 H3 0.9300 . ?
C4 C5 1.396(4) . ?
C5 C6 1.380(4) . ?
C5 H5 0.9300 . ?
C6 C7 1.392(4) . ?
C7 H7 0.9300 . ?

loop_
_geom_torsion_atom_site_label_1
_geom_torsion_atom_site_label_2
_geom_torsion_atom_site_label_3
_geom_torsion_atom_site_label_4
_geom_torsion
_geom_torsion_site_symmetry_1
_geom_torsion_site_symmetry_2
_geom_torsion_site_symmetry_3
_geom_torsion_site_symmetry_4
_geom_torsion_publ_flag
N1 Cd1 O1 C1 -109.5(2) 2_546 . . . ?
N3 Cd1 O1 C1 84.6(2) 4_575 . . . ?
N2 Cd1 O1 C1 171.4(2) 4_475 . . . ?
O2 Cd1 O1 C1 162.5(2) 4_575 . . . ?
N3 Cd1 O1 C1 -16.0(2) . . . . ?
O1 Cd1 N3 N4 -150.4(3) . . . . ?
N1 Cd1 N3 N4 -71.5(3) 2_546 . . . ?
N3 Cd1 N3 N4 114.5(3) 4_575 . . . ?
N2 Cd1 N3 N4 26.1(3) 4_475 . . . ?
O2 Cd1 N3 N4 34.8(5) 4_575 . . . ?
O1 Cd1 N3 Cd1 -9.38(13) . . . 4_576 ?
N1 Cd1 N3 Cd1 69.48(11) 2_546 . . 4_576 ?
N3 Cd1 N3 Cd1 -104.47(15) 4_575 . . 4_576 ?
N2 Cd1 N3 Cd1 167.07(11) 4_475 . . 4_576 ?
O2 Cd1 N3 Cd1 175.8(2) 4_575 . . 4_576 ?
Cd1 O2 C1 O1 91.2(4) 4_576 . . . ?
Cd1 O2 C1 C2 -92.4(4) 4_576 . . . ?
Cd1 O1 C1 O2 -6.9(4) . . . . ?
Cd1 O1 C1 C2 176.6(2) . . . . ?
O2 C1 C2 C3 -13.5(4) . . . . ?
O1 C1 C2 C3 163.1(3) . . . . ?
O2 C1 C2 C7 170.9(3) . . . . ?
O1 C1 C2 C7 -12.5(4) . . . . ?
C7 C2 C3 C4 1.1(4) . . . . ?
C1 C2 C3 C4 -174.4(3) . . . . ?
C2 C3 C4 C5 -1.2(4) . . . . ?
C2 C3 C4 N1 175.5(3) . . . . ?
Cd1 N1 C4 C3 152.8(2) 2_556 . . . ?
Cd1 N1 C4 C5 -30.4(4) 2_556 . . . ?
C3 C4 C5 C6 0.6(5) . . . . ?
N1 C4 C5 C6 -176.2(3) . . . . ?
C4 C5 C6 C7 0.1(4) . . . . ?
C4 C5 C6 N2 -178.4(3) . . . . ?
Cd1 N2 C6 C5 117.5(3) 4_676 . . . ?
Cd1 N2 C6 C7 -61.1(3) 4_676 . . . ?
C5 C6 C7 C2 -0.2(4) . . . . ?
N2 C6 C7 C2 178.4(3) . . . . ?
C3 C2 C7 C6 -0.4(4) . . . . ?
C1 C2 C7 C6 175.2(3) . . . . ?
